data_7003119
loop_
_publ_author_name
'Bowmaker, Graham A.'
'Hanna, John V.'
'Hahn, F. Ekkehardt'
'Lipton, Andrew S.'
'Oldham, Carolyn E.'
'Skelton, Brian W.'
'Smith, Mark E.'
'White, Allan H.'

_publ_section_title
;
 Structural and spectroscopic studies of some copper(i) halide
 tert-butyl isocyanide adducts
;
_journal_issue 13
_journal_name_full 'Dalton Transactions'
_journal_page_first 1710
_journal_page_last 1720
_journal_paper_doi 10.1039/b712815k
_journal_year 2008
_chemical_absolute_configuration ad
_chemical_formula_moiety 'C20 H36 Cu N4, I'
_chemical_formula_sum 'C20 H36 Cu I N4'
_chemical_formula_weight 522.97
_chemical_name_systematic
;
?
;
_space_group_IT_number 119
_symmetry_cell_setting tetragonal
_symmetry_space_group_name_Hall 'I -4 -2'
_symmetry_space_group_name_H-M 'I -4 m 2'
_atom_sites_solution_hydrogens geom
_atom_sites_solution_primary direct
_atom_sites_solution_secondary difmap
_audit_creation_date 2006-08-24T13:40:56-00:00
_audit_creation_method 'WinGX routine CIF_UPDATE'
_cell_angle_alpha 90
_cell_angle_beta 90
_cell_angle_gamma 90
_cell_formula_units_Z 6
_cell_length_a 15.5780(10)
_cell_length_b 15.5780(10)
_cell_length_c 17.631(2)
_cell_measurement_reflns_used 5848
_cell_measurement_temperature 150(2)
_cell_measurement_theta_max 26.5
_cell_measurement_theta_min 3.5
_cell_volume 4278.6(6)
_computing_cell_refinement 'Siemens SAINT (Siemens, 1995)'
_computing_data_collection 'Siemens SMART (Siemens, 1995)'
_computing_data_reduction 'xtal ADDREF SORTRF'
_computing_molecular_graphics xtal
_computing_publication_material 'xtal BONDLA CIFIO'
_computing_structure_refinement 'SHELXL-97 (Sheldrick, 1997)'
_computing_structure_solution xtal
_diffrn_ambient_temperature 150(2)
_diffrn_measured_fraction_theta_full 0.964
_diffrn_measured_fraction_theta_max 0.964
_diffrn_measurement_device_type
;
Bruker SMART CCD diffractometer
;
_diffrn_measurement_method '\w scans'
_diffrn_radiation_monochromator graphite
_diffrn_radiation_type MoK\a
_diffrn_radiation_wavelength 0.71073
_diffrn_reflns_av_R_equivalents 0.034
_diffrn_reflns_av_unetI/netI 0.0135
_diffrn_reflns_limit_h_max 24
_diffrn_reflns_limit_h_min -24
_diffrn_reflns_limit_k_max 24
_diffrn_reflns_limit_k_min -24
_diffrn_reflns_limit_l_max 26
_diffrn_reflns_limit_l_min -26
_diffrn_reflns_number 32087
_diffrn_reflns_theta_full 33.95
_diffrn_reflns_theta_max 33.95
_diffrn_reflns_theta_min 1.74
_exptl_absorpt_coefficient_mu 1.857
_exptl_absorpt_correction_T_max 0.67
_exptl_absorpt_correction_T_min 0.49
_exptl_absorpt_correction_type multi-scan
_exptl_absorpt_process_details
;
SADABS; Sheldrick, 1996
;
_exptl_crystal_colour colourless
_exptl_crystal_density_diffrn 1.218
_exptl_crystal_density_method 'not measured'
_exptl_crystal_description pyramid
_exptl_crystal_F_000 1596
_exptl_crystal_size_max 0.4
_exptl_crystal_size_mid 0.35
_exptl_crystal_size_min 0.3
_refine_diff_density_max 0.31
_refine_diff_density_min -1.585
_refine_diff_density_rms 0.108
_refine_ls_abs_structure_details 'Flack H D (1983), Acta Cryst. A39, 876-881'
_refine_ls_abs_structure_Flack -0.02(2)
_refine_ls_extinction_coef 43E2(4)
_refine_ls_extinction_expression 'Eq22 p292 "Cryst. Comp." Munksgaard 1970'
_refine_ls_extinction_method none
_refine_ls_goodness_of_fit_all 1.269
_refine_ls_goodness_of_fit_ref 1.042
_refine_ls_hydrogen_treatment constr
_refine_ls_matrix_type full
_refine_ls_number_constraints 0
_refine_ls_number_parameters 127
_refine_ls_number_reflns 4413
_refine_ls_number_restraints 15
_refine_ls_restrained_S_all 1.041
_refine_ls_R_factor_all 0.0376
_refine_ls_R_factor_gt 0.0242
_refine_ls_shift/su_max 0.001
_refine_ls_shift/su_mean 0
_refine_ls_structure_factor_coef Fsqd
_refine_ls_weighting_details 'calc w=1/[\s^2^(Fo^2^)+(0.0378P)^2^+0.3343P] where P=(Fo^2^+2Fc^2^)/3'
_refine_ls_weighting_scheme calc
_refine_ls_wR_factor_all 0.032
_refine_ls_wR_factor_gt 0.059
_refine_ls_wR_factor_ref 0.066
_reflns_number_gt 3416
_reflns_number_total 4413
_reflns_threshold_expression I>2sigma(I)
_cod_data_source_file b712815k.txt
_cod_data_source_block cuitb
_cod_original_sg_symbol_Hall i_-4_-2
_cod_original_sg_symbol_H-M I-4m2
_cod_database_code 7003119

loop_
_symmetry_equiv_pos_as_xyz
'x, y, z'
'-x, y, z'
'-x, -y, z'
'x, -y, z'
'y, x, -z'
'-y, x, -z'
'y, -x, -z'
'-y, -x, -z'
'x+1/2, y+1/2, z+1/2'
'-x+1/2, y+1/2, z+1/2'
'-x+1/2, -y+1/2, z+1/2'
'x+1/2, -y+1/2, z+1/2'
'y+1/2, x+1/2, -z+1/2'
'-y+1/2, x+1/2, -z+1/2'
'y+1/2, -x+1/2, -z+1/2'
'-y+1/2, -x+1/2, -z+1/2'

loop_
_atom_site_label
_atom_site_type_symbol
_atom_site_fract_x
_atom_site_fract_y
_atom_site_fract_z
_atom_site_U_iso_or_equiv
_atom_site_adp_type
_atom_site_occupancy
_atom_site_symmetry_multiplicity
_atom_site_calc_flag
_atom_site_refinement_flags
_atom_site_disorder_assembly
_atom_site_disorder_group
Cu1 Cu 0.5 0 0.40702(2) 0.02238(8) Uani 1 4 d S . .
C111 C 0.5 0.10349(15) 0.34472(13) 0.0325(5) Uani 1 2 d S . .
N111 N 0.5 0.16705(14) 0.31137(11) 0.0355(4) Uani 1 2 d S . .
C112 C 0.5 0.25060(18) 0.27293(13) 0.0324(5) Uani 1 2 d S . .
C113 C 0.5 0.31897(16) 0.33537(19) 0.0480(7) Uani 1 2 d SD . .
C114 C 0.58030(15) 0.25524(11) 0.22438(11) 0.0446(5) Uani 1 1 d . . .
H11D H 0.6312 0.252 0.257 0.067 Uiso 1 1 calc R . .
H11E H 0.5808 0.3095 0.1963 0.067 Uiso 1 1 calc R . .
H11F H 0.5808 0.2071 0.1885 0.067 Uiso 1 1 calc R . .
C121 C 0.39559(14) 0 0.46965(14) 0.0303(5) Uani 1 2 d S . .
N121 N 0.33294(12) 0 0.50350(14) 0.0330(4) Uani 1 2 d S . .
C122 C 0.2529(2) 0 0.54714(15) 0.0337(5) Uani 1 2 d S . .
C123 C 0.25258(13) -0.08081(17) 0.59615(13) 0.0679(8) Uani 1 1 d . . .
H12A H 0.3008 -0.0787 0.6318 0.102 Uiso 1 1 calc R . .
H12B H 0.2582 -0.1315 0.5636 0.102 Uiso 1 1 calc R . .
H12C H 0.1985 -0.0841 0.6244 0.102 Uiso 1 1 calc R . .
C124 C 0.17976(16) 0 0.49168(19) 0.0484(7) Uani 1 2 d SD . .
Cu2 Cu 0.5 0.5 0.5 0.02402(13) Uani 1 8 d S . .
C211 C 0.5 0.39645(16) 0.56125(13) 0.0308(5) Uani 1 2 d S . .
N211 N 0.5 0.33239(14) 0.59424(12) 0.0324(4) Uani 1 2 d S . .
C212 C 0.5 0.25040(13) 0.63450(14) 0.0313(7) Uani 1 2 d S . .
C213 C 0.5 0.17912(17) 0.57590(19) 0.0470(7) Uani 1 2 d SD . .
C214 C 0.42038(16) 0.24821(11) 0.68383(11) 0.0496(5) Uani 1 1 d . . .
H21D H 0.4229 0.295 0.7209 0.074 Uiso 1 1 calc R . .
H21E H 0.4175 0.1931 0.7105 0.074 Uiso 1 1 calc R . .
H21F H 0.3693 0.2551 0.652 0.074 Uiso 1 1 calc R . .
I1 I 0.5 0.5 0.171518(13) 0.03056(6) Uani 1 4 d S . .
I2 I 0.5 0 0.75 0.03419(9) Uani 1 8 d S . .
H11A H 0.5 0.3762 0.3113 0.051 Uiso 1 2 d SD . .
H11B H 0.4485 0.3142 0.3668 0.051 Uiso 1 1 d D . .
H12D H 0.1233 0 0.5153 0.051 Uiso 1 2 d SD . .
H12E H 0.1869 0.0516 0.4602 0.051 Uiso 1 1 d D . .
H21A H 0.4483 0.1861 0.5454 0.051 Uiso 1 1 d D . .
H21B H 0.5 0.1215 0.5984 0.051 Uiso 1 2 d SD . .

loop_
_atom_site_aniso_label
_atom_site_aniso_U_11
_atom_site_aniso_U_22
_atom_site_aniso_U_33
_atom_site_aniso_U_23
_atom_site_aniso_U_13
_atom_site_aniso_U_12
Cu1 0.0233(2) 0.0181(2) 0.02575(17) 0 0 0
C111 0.0371(12) 0.0263(11) 0.0342(12) -0.0003(9) 0 0
N111 0.0457(11) 0.0240(9) 0.0367(10) 0.0028(8) 0 0
C112 0.0439(14) 0.0186(12) 0.0347(11) 0.0025(9) 0 0
C113 0.0770(19) 0.0281(13) 0.0389(12) -0.0024(14) 0 0
C114 0.0469(12) 0.0329(10) 0.0540(10) 0.0075(8) 0.0111(9) 0.0045(8)
C121 0.0268(10) 0.0315(12) 0.0326(10) 0 -0.0036(8) 0
N121 0.0264(9) 0.0412(11) 0.0315(8) 0 0.0009(9) 0
C122 0.0227(10) 0.0487(15) 0.0298(10) 0 0.0024(9) 0
C123 0.0521(14) 0.084(2) 0.0674(15) 0.0385(14) 0.0192(12) 0.0148(12)
C124 0.0272(12) 0.080(2) 0.0380(16) 0 -0.0018(12) 0
Cu2 0.02237(19) 0.02237(19) 0.0273(2) 0 0 0
C211 0.0329(12) 0.0288(12) 0.0308(11) -0.0045(9) 0 0
N211 0.0401(11) 0.0278(10) 0.0293(9) -0.0007(8) 0 0
C212 0.0392(19) 0.0236(15) 0.0311(10) 0.0017(10) 0 0
C213 0.073(2) 0.0283(13) 0.0394(14) 0.0007(14) 0 0
C214 0.0582(14) 0.0403(11) 0.0504(12) 0.0107(9) 0.0131(11) 0.0020(9)
I1 0.03617(16) 0.02272(12) 0.03279(10) 0 0 0
I2 0.02981(13) 0.02981(13) 0.04294(18) 0 0 0

loop_
_atom_type_symbol
_atom_type_description
_atom_type_scat_dispersion_real
_atom_type_scat_dispersion_imag
_atom_type_scat_source
C C 0.0033 0.0016 'International Tables Vol C Tables 4.2.6.8 and 6.1.1.4'
H H 0 0 'International Tables Vol C Tables 4.2.6.8 and 6.1.1.4'
Cu Cu 0.3201 1.2651 'International Tables Vol C Tables 4.2.6.8 and 6.1.1.4'
I I -0.4742 1.8119 'International Tables Vol C Tables 4.2.6.8 and 6.1.1.4'
N N 0.0061 0.0033 'International Tables Vol C Tables 4.2.6.8 and 6.1.1.4'

loop_
_geom_angle_atom_site_label_1
_geom_angle_atom_site_label_2
_geom_angle_atom_site_label_3
_geom_angle
_geom_angle_site_symmetry_1
_geom_angle_site_symmetry_3
_geom_angle_publ_flag
C111 Cu1 C111 111.47(14) 3_655 . ?
C111 Cu1 C121 108.44(5) 3_655 2_655 ?
C111 Cu1 C121 108.44(5) . 2_655 ?
C111 Cu1 C121 108.44(5) 3_655 . ?
C111 Cu1 C121 108.44(5) . . ?
C121 Cu1 C121 111.65(14) 2_655 . ?
N111 C111 Cu1 176.4(2) . . ?
C111 N111 C112 176.8(2) . . ?
N111 C112 C114 107.62(15) . 2_655 ?
N111 C112 C114 107.62(15) . . ?
C114 C112 C114 111.1(2) 2_655 . ?
N111 C112 C113 106.5(2) . . ?
C114 C112 C113 111.86(15) 2_655 . ?
C114 C112 C113 111.86(15) . . ?
C112 C113 H11A 108.6 . . ?
C112 C113 H11B 110.8 . . ?
H11A C113 H11B 108.2 . . ?
C112 C114 H11D 109.5 . . ?
C112 C114 H11E 109.5 . . ?
H11D C114 H11E 109.5 . . ?
C112 C114 H11F 109.5 . . ?
H11D C114 H11F 109.5 . . ?
H11E C114 H11F 109.5 . . ?
N121 C121 Cu1 177.3(2) . . ?
C121 N121 C122 179.8(3) . . ?
N121 C122 C124 107.7(2) . . ?
N121 C122 C123 107.43(18) . . ?
C124 C122 C123 111.50(18) . . ?
N121 C122 C123 107.43(18) . 4 ?
C124 C122 C123 111.50(18) . 4 ?
C123 C122 C123 111.1(3) . 4 ?
C122 C123 H12A 109.5 . . ?
C122 C123 H12B 109.5 . . ?
H12A C123 H12B 109.5 . . ?
C122 C123 H12C 109.5 . . ?
H12A C123 H12C 109.5 . . ?
H12B C123 H12C 109.5 . . ?
C122 C124 H12D 114.0 . . ?
C122 C124 H12E 106.4 . . ?
H12D C124 H12E 110.2 . . ?
C211 Cu2 C211 112.40(14) 5_556 6_656 ?
C211 Cu2 C211 108.03(7) 5_556 . ?
C211 Cu2 C211 108.03(7) 6_656 . ?
C211 Cu2 C211 108.03(7) 5_556 3_665 ?
C211 Cu2 C211 108.03(7) 6_656 3_665 ?
C211 Cu2 C211 112.40(14) . 3_665 ?
N211 C211 Cu2 176.4(2) . . ?
C211 N211 C212 178.8(2) . . ?
N211 C212 C214 107.37(12) . . ?
N211 C212 C214 107.37(12) . 2_655 ?
C214 C212 C214 109.9(2) . 2_655 ?
N211 C212 C213 108.0(2) . . ?
C214 C212 C213 111.99(13) . . ?
C214 C212 C213 111.99(13) 2_655 . ?
C212 C213 H21A 107.1 . . ?
C212 C213 H21B 113.2 . . ?
H21A C213 H21B 109.0 . . ?
C212 C214 H21D 109.5 . . ?
C212 C214 H21E 109.5 . . ?
H21D C214 H21E 109.5 . . ?
C212 C214 H21F 109.5 . . ?
H21D C214 H21F 109.5 . . ?
H21E C214 H21F 109.5 . . ?

loop_
_geom_bond_atom_site_label_1
_geom_bond_atom_site_label_2
_geom_bond_distance
_geom_bond_site_symmetry_2
_geom_bond_publ_flag
Cu1 C111 1.951(2) 3_655 ?
Cu1 C111 1.951(2) . ?
Cu1 C121 1.966(2) 2_655 ?
Cu1 C121 1.966(2) . ?
C111 N111 1.152(3) . ?
N111 C112 1.467(3) . ?
C112 C114 1.517(2) 2_655 ?
C112 C114 1.517(2) . ?
C112 C113 1.532(4) . ?
C113 H11A 0.987 . ?
C113 H11B 0.978 . ?
C114 H11D 0.98 . ?
C114 H11E 0.98 . ?
C114 H11F 0.98 . ?
C121 N121 1.144(3) . ?
N121 C122 1.466(4) . ?
C122 C124 1.501(4) . ?
C122 C123 1.527(3) . ?
C122 C123 1.527(3) 4 ?
C123 H12A 0.98 . ?
C123 H12B 0.98 . ?
C123 H12C 0.98 . ?
C124 H12D 0.973 . ?
C124 H12E 0.983 . ?
Cu2 C211 1.941(2) 5_556 ?
Cu2 C211 1.941(2) 6_656 ?
Cu2 C211 1.941(2) . ?
Cu2 C211 1.941(2) 3_665 ?
C211 N211 1.155(3) . ?
N211 C212 1.461(3) . ?
C212 C214 1.515(2) . ?
C212 C214 1.515(2) 2_655 ?
C212 C213 1.517(4) . ?
C213 H21A 0.974 . ?
C213 H21B 0.981 . ?
C214 H21D 0.98 . ?
C214 H21E 0.98 . ?
C214 H21F 0.98 . ?
